data_1534110
loop_
_publ_author_name
'Tripathi, Chandra Bhushan'
'Mukherjee, Santanu'

_publ_section_title
;
 Catalytic Enantioselective 1,4-Iodofunctionalizations of Conjugated
 Dienes.
;
_journal_issue 18
_journal_name_full 'Organic letters'
_journal_page_first 4424
_journal_page_last 4427
_journal_paper_doi 10.1021/acs.orglett.5b02026
_journal_volume 17
_journal_year 2015
_chemical_absolute_configuration ad
_chemical_formula_moiety 'C24 H20 I N3 O4 S, C H2 Cl2'
_chemical_formula_sum 'C25 H22 Cl2 I N3 O4 S'
_chemical_formula_weight 658.31
_chemical_name_systematic
;
 ?
;
_space_group_crystal_system monoclinic
_space_group_IT_number 4
_space_group_name_Hall 'P 2yb'
_space_group_name_H-M_alt 'P 1 21 1'
_symmetry_space_group_name_Hall 'P 2yb'
_symmetry_space_group_name_H-M 'P 1 21 1'
_atom_sites_solution_hydrogens geom
_atom_sites_solution_primary iterative
_audit_creation_date 2014-10-01
_audit_creation_method
;
Olex2 1.2
(compiled 2014.09.19 svn.r3010 for OlexSys, GUI svn.r4874)
;
_cell_angle_alpha 90
_cell_angle_beta 92.129(15)
_cell_angle_gamma 90
_cell_formula_units_Z 2
_cell_length_a 10.469(3)
_cell_length_b 11.122(3)
_cell_length_c 11.473(4)
_cell_measurement_reflns_used 6337
_cell_measurement_temperature 100
_cell_volume 1335.0(7)
_computing_cell_refinement 'SAINT v8.27A (Bruker, 2012)'
_computing_data_reduction 'SAINT v8.27A (Bruker, 2012)'
_computing_molecular_graphics 'Olex2 (Dolomanov et al., 2009)'
_computing_publication_material 'Olex2 (Dolomanov et al., 2009)'
_computing_structure_refinement 'ShelXL (Sheldrick, 2008)'
_computing_structure_solution 'olex2.solve (Bourhis et al., 2013)'
_diffrn_ambient_temperature 100
_diffrn_detector 'Bruker APEX2 area detector'
_diffrn_detector_area_resol_mean 7.9
_diffrn_detector_type 'CCD area detector'
_diffrn_measured_fraction_theta_full 1.000
_diffrn_measured_fraction_theta_max 1.000
_diffrn_measurement_device 'three-circle diffractometer'
_diffrn_radiation_probe x-ray
_diffrn_radiation_type MoK\a
_diffrn_radiation_wavelength 0.71073
_diffrn_reflns_av_R_equivalents 0.0797
_diffrn_reflns_av_unetI/netI 0.0857
_diffrn_reflns_laue_measured_fraction_full 1.000
_diffrn_reflns_laue_measured_fraction_max 1.000
_diffrn_reflns_limit_h_max 13
_diffrn_reflns_limit_h_min -13
_diffrn_reflns_limit_k_max 14
_diffrn_reflns_limit_k_min -14
_diffrn_reflns_limit_l_max 14
_diffrn_reflns_limit_l_min -14
_diffrn_reflns_number 21799
_diffrn_reflns_point_group_measured_fraction_full 0.997
_diffrn_reflns_point_group_measured_fraction_max 0.995
_diffrn_reflns_theta_full 25.000
_diffrn_reflns_theta_max 27.494
_diffrn_reflns_theta_min 1.776
_diffrn_source 'microfocus sealed X-ray tube'
_diffrn_source_type 'Incoatec I\ms'
_diffrn_standards_number 0
_exptl_absorpt_coefficient_mu 1.514
_exptl_absorpt_correction_T_max 0.7456
_exptl_absorpt_correction_T_min 0.5802
_exptl_absorpt_correction_type multi-scan
_exptl_absorpt_process_details
;
SADABS-2012/1 (Bruker,2012) was used for absorption correction.
wR2(int) was 0.1127 before and 0.0932 after correction.
The Ratio of minimum to maximum transmission is 0.7782.
The \l/2 correction factor is 0.0015.
;
_exptl_crystal_colour 'clear light colourless'
_exptl_crystal_colour_lustre clear
_exptl_crystal_colour_modifier light
_exptl_crystal_colour_primary colourless
_exptl_crystal_density_diffrn 1.638
_exptl_crystal_description block
_exptl_crystal_F_000 656
_exptl_crystal_size_max 0.23
_exptl_crystal_size_mid 0.21
_exptl_crystal_size_min 0.21
_refine_diff_density_max 0.703
_refine_diff_density_min -1.257
_refine_diff_density_rms 0.103
_refine_ls_abs_structure_details
;
 Flack x determined using 1700 quotients [(I+)-(I-)]/[(I+)+(I-)]
 (Parsons, Flack and Wagner, Acta Cryst. B69 (2013) 249-259).
;
_refine_ls_abs_structure_Flack 0.036(18)
_refine_ls_extinction_method none
_refine_ls_goodness_of_fit_ref 0.999
_refine_ls_hydrogen_treatment constr
_refine_ls_matrix_type full
_refine_ls_number_parameters 325
_refine_ls_number_reflns 6106
_refine_ls_number_restraints 1
_refine_ls_restrained_S_all 0.999
_refine_ls_R_factor_all 0.0720
_refine_ls_R_factor_gt 0.0503
_refine_ls_shift/su_max 0.001
_refine_ls_shift/su_mean 0.000
_refine_ls_structure_factor_coef Fsqd
_refine_ls_weighting_details 'w=1/[\s^2^(Fo^2^)+(0.0508P)^2^] where P=(Fo^2^+2Fc^2^)/3'
_refine_ls_weighting_scheme calc
_refine_ls_wR_factor_gt 0.1055
_refine_ls_wR_factor_ref 0.1149
_reflns_Friedel_coverage 0.892
_reflns_friedel_fraction_full 0.994
_reflns_friedel_fraction_max 0.989
_reflns_number_gt 4660
_reflns_number_total 6106
_reflns_threshold_expression 'I > 2\s(I)'
_cod_data_source_file ol5b02026_si_004.cif
_cod_data_source_block 5a
_cod_database_code 1534110
_shelxl_version_number 2014-1
_shelx_space_group_comment
;
The symmetry employed for this shelxl refinement is uniquely defined
by the following loop, which should always be used as a source of
symmetry information in preference to the above space-group names.
They are only intended as comments.
;
_olex2_refinement_description
;
1. Fixed Uiso
 At 1.2 times of:
  All C(H) groups, All C(H,H) groups
2.a Secondary CH2 refined with riding coordinates:
 C18(H18A,H18B), C19(H19A,H19B), C11(H11A,H11B)
2.b Aromatic/amide H refined with riding coordinates:
 C4(H4), C1(H1), C2(H2), C3(H3), C8(H8), C9(H9), C12(H12), C13(H13), C14(H14),
 C15(H15), C17(H17), C21(H21), C22(H22), C23(H23), C24(H24), C25(H25)
;
_olex2_submission_special_instructions 'No special instructions were received'

loop_
_space_group_symop_operation_xyz
'x, y, z'
'-x, y+1/2, -z'

loop_
_atom_site_label
_atom_site_type_symbol
_atom_site_fract_x
_atom_site_fract_y
_atom_site_fract_z
_atom_site_U_iso_or_equiv
_atom_site_adp_type
_atom_site_occupancy
_atom_site_site_symmetry_order
_atom_site_calc_flag
_atom_site_refinement_flags_posn
I1 I 1.03086(5) 0.24506(6) 0.47202(4) 0.04581(19) Uani 1 1 d .
S1 S 0.46595(17) 0.56280(14) 0.44440(15) 0.0227(4) Uani 1 1 d .
O1 O 0.3831(5) 0.6643(4) 0.4486(4) 0.0295(11) Uani 1 1 d .
Cl2S Cl 1.1914(4) 0.6699(3) 0.1535(5) 0.1159(15) Uani 1 1 d .
O2 O 0.4139(5) 0.4450(4) 0.4231(5) 0.0258(12) Uani 1 1 d .
N1 N 0.6155(5) 0.7032(4) 0.3376(5) 0.0221(12) Uani 1 1 d .
N2 N 0.5624(5) 0.5866(4) 0.3368(5) 0.0211(12) Uani 1 1 d .
O3 O 0.8243(7) 0.6443(7) 0.9212(5) 0.0581(18) Uani 1 1 d .
C4 C 0.7126(7) 0.4200(6) 0.3833(6) 0.0227(15) Uani 1 1 d .
H4 H 0.6626 0.3564 0.4128 0.027 Uiso 1 1 calc R
C1 C 0.9051(9) 1.0290(8) 0.1984(8) 0.049(2) Uani 1 1 d .
H1 H 0.9455 1.1028 0.1803 0.059 Uiso 1 1 calc R
C2 C 0.9308(9) 0.9275(9) 0.1372(8) 0.049(2) Uani 1 1 d .
H2 H 0.9900 0.9309 0.0765 0.058 Uiso 1 1 calc R
C3 C 0.8710(8) 0.8177(7) 0.1624(7) 0.0364(18) Uani 1 1 d .
H3 H 0.8906 0.7470 0.1201 0.044 Uiso 1 1 calc R
C5 C 0.7839(7) 0.8142(7) 0.2491(6) 0.0275(16) Uani 1 1 d .
C6 C 0.7158(7) 0.7011(6) 0.2750(7) 0.0248(16) Uani 1 1 d .
C7 C 0.5557(8) 0.5597(7) 0.5761(7) 0.0252(17) Uani 1 1 d .
C8 C 0.5678(7) 0.4532(6) 0.6380(6) 0.0285(16) Uani 1 1 d .
H8 H 0.5300 0.3814 0.6081 0.034 Uiso 1 1 calc R
C9 C 0.6355(8) 0.4525(7) 0.7436(6) 0.0333(18) Uani 1 1 d .
H9 H 0.6426 0.3812 0.7889 0.040 Uiso 1 1 calc R
C10 C 0.6921(8) 0.5568(7) 0.7815(6) 0.0313(17) Uani 1 1 d .
N10 N 0.7644(7) 0.5531(7) 0.8934(6) 0.0404(17) Uani 1 1 d .
O11 O 0.7617(7) 0.4617(7) 0.9514(5) 0.0571(18) Uani 1 1 d .
C12 C 0.7597(8) 0.9173(7) 0.3141(8) 0.0360(19) Uani 1 1 d .
H12 H 0.7025 0.9138 0.3763 0.043 Uiso 1 1 calc R
C13 C 0.8187(9) 1.0236(7) 0.2880(8) 0.042(2) Uani 1 1 d .
H13 H 0.8007 1.0940 0.3313 0.051 Uiso 1 1 calc R
C14 C 0.6829(8) 0.6643(7) 0.7201(7) 0.0356(19) Uani 1 1 d .
H14 H 0.7236 0.7350 0.7494 0.043 Uiso 1 1 calc R
C15 C 0.6137(8) 0.6662(7) 0.6164(7) 0.0330(18) Uani 1 1 d .
H15 H 0.6053 0.7384 0.5725 0.040 Uiso 1 1 calc R
C16 C 0.6523(7) 0.4947(6) 0.2867(6) 0.0233(15) Uani 1 1 d .
C17 C 0.8278(7) 0.4343(6) 0.4309(6) 0.0293(16) Uani 1 1 d .
H17 H 0.8813 0.4948 0.4005 0.035 Uiso 1 1 calc R
C18 C 0.8780(8) 0.3603(7) 0.5300(7) 0.0338(18) Uani 1 1 d .
H18A H 0.8084 0.3104 0.5605 0.041 Uiso 1 1 calc R
H18B H 0.9108 0.4133 0.5936 0.041 Uiso 1 1 calc R
C19 C 0.7434(7) 0.5807(6) 0.2253(6) 0.0255(15) Uani 1 1 d .
H19A H 0.8337 0.5578 0.2419 0.031 Uiso 1 1 calc R
H19B H 0.7264 0.5800 0.1399 0.031 Uiso 1 1 calc R
C20 C 0.5814(7) 0.4163(6) 0.1964(6) 0.0240(15) Uani 1 1 d .
C21 C 0.4764(7) 0.4594(7) 0.1318(6) 0.0326(17) Uani 1 1 d .
H21 H 0.4420 0.5362 0.1489 0.039 Uiso 1 1 calc R
C22 C 0.4218(9) 0.3911(8) 0.0429(7) 0.040(2) Uani 1 1 d .
H22 H 0.3517 0.4220 -0.0027 0.048 Uiso 1 1 calc R
C23 C 0.4688(9) 0.2780(8) 0.0199(7) 0.049(3) Uani 1 1 d .
H23 H 0.4294 0.2299 -0.0396 0.059 Uiso 1 1 calc R
C24 C 0.5730(8) 0.2352(9) 0.0837(7) 0.045(2) Uani 1 1 d .
H24 H 0.6075 0.1585 0.0665 0.054 Uiso 1 1 calc R
C25 C 0.6269(8) 0.3033(7) 0.1721(7) 0.0366(19) Uani 1 1 d .
H25 H 0.6971 0.2719 0.2174 0.044 Uiso 1 1 calc R
Cl4 Cl 1.0760(3) 0.4347(3) 0.1809(3) 0.0816(9) Uani 1 1 d .
C11 C 1.1542(13) 0.5511(17) 0.2510(11) 0.113(6) Uani 1 1 d .
H11A H 1.2342 0.5205 0.2889 0.135 Uiso 1 1 calc R
H11B H 1.0999 0.5829 0.3127 0.135 Uiso 1 1 calc R

loop_
_atom_site_aniso_label
_atom_site_aniso_U_11
_atom_site_aniso_U_22
_atom_site_aniso_U_33
_atom_site_aniso_U_23
_atom_site_aniso_U_13
_atom_site_aniso_U_12
I1 0.0441(3) 0.0406(3) 0.0516(3) -0.0034(3) -0.0129(2) 0.0147(3)
S1 0.0247(10) 0.0153(7) 0.0284(9) 0.0006(6) 0.0039(8) -0.0003(6)
O1 0.029(3) 0.027(3) 0.032(3) 0.001(2) 0.002(2) 0.006(2)
Cl2S 0.077(2) 0.072(2) 0.198(5) -0.013(3) -0.012(3) 0.0106(19)
O2 0.030(3) 0.021(3) 0.027(3) 0.000(2) -0.001(2) -0.009(2)
N1 0.028(3) 0.014(2) 0.025(3) 0.003(2) -0.001(3) -0.003(2)
N2 0.023(3) 0.013(3) 0.028(3) 0.002(2) 0.001(3) -0.001(2)
O3 0.056(4) 0.072(5) 0.045(4) -0.022(3) -0.016(3) 0.001(3)
C4 0.027(4) 0.017(3) 0.024(4) 0.005(3) 0.002(3) 0.003(3)
C1 0.044(6) 0.043(5) 0.061(6) 0.015(4) -0.004(5) -0.022(4)
C2 0.053(6) 0.060(6) 0.034(5) 0.004(4) 0.008(4) -0.021(5)
C3 0.038(5) 0.039(4) 0.033(4) 0.000(3) 0.002(4) -0.007(4)
C5 0.030(4) 0.028(4) 0.024(4) 0.007(3) -0.003(3) -0.001(3)
C6 0.027(4) 0.020(3) 0.027(4) -0.001(3) -0.004(3) 0.000(3)
C7 0.027(4) 0.026(4) 0.023(4) -0.003(3) 0.006(3) 0.005(3)
C8 0.036(4) 0.024(4) 0.026(4) 0.000(3) 0.001(3) -0.002(3)
C9 0.045(5) 0.030(4) 0.025(4) 0.005(3) 0.007(4) 0.002(3)
C10 0.036(4) 0.039(4) 0.019(4) -0.002(3) 0.001(3) 0.000(3)
N10 0.038(4) 0.050(5) 0.033(4) -0.014(3) 0.000(3) 0.003(3)
O11 0.065(4) 0.072(5) 0.033(3) 0.013(3) -0.009(3) -0.006(4)
C12 0.033(5) 0.027(4) 0.048(5) -0.007(3) 0.001(4) -0.002(3)
C13 0.044(5) 0.022(4) 0.061(6) -0.003(4) 0.000(5) -0.006(4)
C14 0.045(5) 0.033(4) 0.029(4) -0.010(3) 0.002(4) -0.011(3)
C15 0.043(5) 0.023(4) 0.034(4) 0.000(3) 0.004(4) -0.003(3)
C16 0.025(4) 0.020(3) 0.025(4) 0.003(2) -0.002(3) 0.005(3)
C17 0.035(4) 0.021(3) 0.031(4) -0.001(3) -0.003(3) 0.003(3)
C18 0.031(4) 0.035(4) 0.035(5) -0.003(3) -0.004(4) 0.008(3)
C19 0.026(4) 0.024(4) 0.027(4) -0.001(3) 0.003(3) -0.002(3)
C20 0.029(4) 0.022(3) 0.021(4) -0.001(3) 0.003(3) -0.004(3)
C21 0.036(5) 0.030(4) 0.031(4) -0.003(3) -0.003(4) 0.002(3)
C22 0.042(5) 0.045(5) 0.032(5) -0.001(3) -0.004(4) -0.006(4)
C23 0.056(6) 0.054(8) 0.037(5) -0.017(4) -0.001(5) -0.020(4)
C24 0.052(5) 0.034(5) 0.050(5) -0.022(5) 0.001(4) -0.003(5)
C25 0.035(5) 0.035(4) 0.040(5) -0.011(3) -0.003(4) 0.002(3)
Cl4 0.082(2) 0.092(2) 0.0713(19) 0.0094(17) 0.0139(17) 0.0146(18)
C11 0.067(9) 0.217(19) 0.055(8) -0.030(10) 0.006(7) -0.035(11)

loop_
_atom_type_symbol
_atom_type_description
_atom_type_scat_dispersion_real
_atom_type_scat_dispersion_imag
_atom_type_scat_source
C C 0.0033 0.0016 'International Tables Vol C Tables 4.2.6.8 and 6.1.1.4'
H H 0.0000 0.0000 'International Tables Vol C Tables 4.2.6.8 and 6.1.1.4'
Cl Cl 0.1484 0.1585 'International Tables Vol C Tables 4.2.6.8 and 6.1.1.4'
I I -0.4742 1.8119 'International Tables Vol C Tables 4.2.6.8 and 6.1.1.4'
N N 0.0061 0.0033 'International Tables Vol C Tables 4.2.6.8 and 6.1.1.4'
O O 0.0106 0.0060 'International Tables Vol C Tables 4.2.6.8 and 6.1.1.4'
S S 0.1246 0.1234 'International Tables Vol C Tables 4.2.6.8 and 6.1.1.4'

loop_
_geom_angle_atom_site_label_1
_geom_angle_atom_site_label_2
_geom_angle_atom_site_label_3
_geom_angle
O1 S1 O2 120.0(3)
O1 S1 N2 106.8(3)
O1 S1 C7 107.1(3)
O2 S1 N2 105.0(3)
O2 S1 C7 108.5(4)
N2 S1 C7 109.1(3)
C6 N1 N2 107.9(5)
N1 N2 S1 113.3(4)
N1 N2 C16 111.9(5)
C16 N2 S1 125.6(4)
C16 C4 H4 116.8
C17 C4 H4 116.8
C17 C4 C16 126.3(6)
C2 C1 H1 120.3
C2 C1 C13 119.3(8)
C13 C1 H1 120.3
C1 C2 H2 119.5
C1 C2 C3 121.1(8)
C3 C2 H2 119.5
C2 C3 H3 120.5
C5 C3 C2 119.0(8)
C5 C3 H3 120.5
C3 C5 C6 120.4(7)
C3 C5 C12 120.1(7)
C12 C5 C6 119.5(7)
N1 C6 C5 120.1(6)
N1 C6 C19 113.7(6)
C5 C6 C19 125.9(6)
C8 C7 S1 119.8(6)
C8 C7 C15 121.6(7)
C15 C7 S1 118.7(6)
C7 C8 H8 120.3
C9 C8 C7 119.3(7)
C9 C8 H8 120.3
C8 C9 H9 120.8
C10 C9 C8 118.5(7)
C10 C9 H9 120.8
C9 C10 N10 117.3(7)
C9 C10 C14 123.2(7)
C14 C10 N10 119.5(7)
O3 N10 C10 116.5(7)
O11 N10 O3 124.8(7)
O11 N10 C10 118.7(7)
C5 C12 H12 120.0
C13 C12 C5 120.0(8)
C13 C12 H12 120.0
C1 C13 H13 119.8
C12 C13 C1 120.5(8)
C12 C13 H13 119.8
C10 C14 H14 120.7
C15 C14 C10 118.6(7)
C15 C14 H14 120.7
C7 C15 H15 120.6
C14 C15 C7 118.8(7)
C14 C15 H15 120.6
N2 C16 C19 99.1(5)
N2 C16 C20 110.5(5)
C4 C16 N2 110.0(5)
C4 C16 C19 115.4(6)
C4 C16 C20 111.4(5)
C20 C16 C19 109.8(6)
C4 C17 H17 118.5
C4 C17 C18 123.0(7)
C18 C17 H17 118.5
I1 C18 H18A 109.7
I1 C18 H18B 109.7
C17 C18 I1 109.7(5)
C17 C18 H18A 109.7
C17 C18 H18B 109.7
H18A C18 H18B 108.2
C6 C19 C16 104.6(6)
C6 C19 H19A 110.8
C6 C19 H19B 110.8
C16 C19 H19A 110.8
C16 C19 H19B 110.8
H19A C19 H19B 108.9
C21 C20 C16 121.4(6)
C25 C20 C16 119.8(6)
C25 C20 C21 118.7(7)
C20 C21 H21 119.9
C22 C21 C20 120.2(8)
C22 C21 H21 119.9
C21 C22 H22 119.9
C21 C22 C23 120.2(8)
C23 C22 H22 119.9
C22 C23 H23 120.2
C24 C23 C22 119.7(8)
C24 C23 H23 120.2
C23 C24 H24 120.0
C25 C24 C23 119.9(9)
C25 C24 H24 120.0
C20 C25 H25 119.4
C24 C25 C20 121.3(8)
C24 C25 H25 119.4
Cl2S C11 H11A 109.2
Cl2S C11 H11B 109.2
Cl4 C11 Cl2S 112.1(7)
Cl4 C11 H11A 109.2
Cl4 C11 H11B 109.2
H11A C11 H11B 107.9

loop_
_geom_bond_atom_site_label_1
_geom_bond_atom_site_label_2
_geom_bond_distance
I1 C18 2.174(8)
S1 O1 1.425(5)
S1 O2 1.436(5)
S1 N2 1.646(6)
S1 C7 1.750(8)
Cl2S C11 1.784(17)
N1 N2 1.411(7)
N1 C6 1.295(9)
N2 C16 1.517(9)
O3 N10 1.229(10)
C4 H4 0.9500
C4 C16 1.505(9)
C4 C17 1.315(10)
C1 H1 0.9500
C1 C2 1.362(14)
C1 C13 1.395(13)
C2 H2 0.9500
C2 C3 1.407(11)
C3 H3 0.9500
C3 C5 1.376(12)
C5 C6 1.482(9)
C5 C12 1.395(11)
C6 C19 1.488(9)
C7 C8 1.383(11)
C7 C15 1.403(11)
C8 H8 0.9500
C8 C9 1.382(10)
C9 H9 0.9500
C9 C10 1.366(11)
C10 N10 1.467(10)
C10 C14 1.390(11)
N10 O11 1.216(10)
C12 H12 0.9500
C12 C13 1.372(11)
C13 H13 0.9500
C14 H14 0.9500
C14 C15 1.370(11)
C15 H15 0.9500
C16 C19 1.540(10)
C16 C20 1.525(9)
C17 H17 0.9500
C17 C18 1.484(10)
C18 H18A 0.9900
C18 H18B 0.9900
C19 H19A 0.9900
C19 H19B 0.9900
C20 C21 1.389(10)
C20 C25 1.376(10)
C21 H21 0.9500
C21 C22 1.379(11)
C22 H22 0.9500
C22 C23 1.380(13)
C23 H23 0.9500
C23 C24 1.376(12)
C24 H24 0.9500
C24 C25 1.370(10)
C25 H25 0.9500
Cl4 C11 1.716(15)
C11 H11A 0.9900
C11 H11B 0.9900

loop_
_geom_torsion_atom_site_label_1
_geom_torsion_atom_site_label_2
_geom_torsion_atom_site_label_3
_geom_torsion_atom_site_label_4
_geom_torsion
S1 N2 C16 C4 -39.6(8)
S1 N2 C16 C19 -161.0(5)
S1 N2 C16 C20 83.7(6)
S1 C7 C8 C9 -178.0(6)
S1 C7 C15 C14 179.3(6)
O1 S1 N2 N1 46.8(5)
O1 S1 N2 C16 -169.4(5)
O1 S1 C7 C8 132.3(6)
O1 S1 C7 C15 -47.6(7)
O2 S1 N2 N1 175.2(4)
O2 S1 N2 C16 -40.9(6)
O2 S1 C7 C8 1.4(7)
O2 S1 C7 C15 -178.6(6)
N1 N2 C16 C4 104.6(6)
N1 N2 C16 C19 -16.8(7)
N1 N2 C16 C20 -132.0(6)
N1 C6 C19 C16 -9.9(8)
N2 S1 C7 C8 -112.5(6)
N2 S1 C7 C15 67.6(7)
N2 N1 C6 C5 173.3(6)
N2 N1 C6 C19 -0.9(8)
N2 C16 C19 C6 14.9(7)
N2 C16 C20 C21 28.6(9)
N2 C16 C20 C25 -156.0(6)
C4 C16 C19 C6 -102.5(7)
C4 C16 C20 C21 151.1(7)
C4 C16 C20 C25 -33.5(9)
C4 C17 C18 I1 111.8(7)
C1 C2 C3 C5 1.1(13)
C2 C1 C13 C12 -0.3(14)
C2 C3 C5 C6 177.8(7)
C2 C3 C5 C12 -2.7(12)
C3 C5 C6 N1 -165.1(7)
C3 C5 C6 C19 8.3(12)
C3 C5 C12 C13 2.9(12)
C5 C6 C19 C16 176.3(7)
C5 C12 C13 C1 -1.4(13)
C6 N1 N2 S1 160.8(5)
C6 N1 N2 C16 11.9(7)
C6 C5 C12 C13 -177.6(7)
C7 S1 N2 N1 -68.7(5)
C7 S1 N2 C16 75.1(6)
C7 C8 C9 C10 -2.2(11)
C8 C7 C15 C14 -0.6(12)
C8 C9 C10 N10 -179.4(7)
C8 C9 C10 C14 1.3(12)
C9 C10 N10 O3 173.6(7)
C9 C10 N10 O11 -6.2(11)
C9 C10 C14 C15 0.0(13)
C10 C14 C15 C7 -0.3(12)
N10 C10 C14 C15 -179.3(7)
C12 C5 C6 N1 15.5(11)
C12 C5 C6 C19 -171.1(7)
C13 C1 C2 C3 0.4(14)
C14 C10 N10 O3 -7.1(11)
C14 C10 N10 O11 173.1(7)
C15 C7 C8 C9 1.9(11)
C16 C4 C17 C18 177.0(7)
C16 C20 C21 C22 173.6(7)
C16 C20 C25 C24 -173.6(7)
C17 C4 C16 N2 -100.0(8)
C17 C4 C16 C19 11.1(10)
C17 C4 C16 C20 137.2(7)
C19 C16 C20 C21 -79.7(8)
C19 C16 C20 C25 95.7(8)
C20 C16 C19 C6 130.6(6)
C20 C21 C22 C23 2.0(12)
C21 C20 C25 C24 1.9(12)
C21 C22 C23 C24 -2.1(13)
C22 C23 C24 C25 2.1(13)
C23 C24 C25 C20 -2.1(13)
C25 C20 C21 C22 -1.9(11)
